data_4071052
loop_
_publ_author_name
'Schr\"oder, Kai'
'Haase, Detlev'
'Saak, Wolfgang'
'Beckhaus, Ruediger'
'Kretschmer, Winfried P.'
'L\"utzen, Arne'

_publ_section_title
;
 Tetrabenzo[a,c,g,i]fluorenyltitanium(III) and -(IV) Complexes: Syntheses,
 Reactions, and Catalytic Application
;
_journal_issue 8
_journal_name_full Organometallics
_journal_page_first 1859
_journal_paper_doi 10.1021/om7012293
_journal_volume 27
_journal_year 2008
_chemical_formula_sum 'C33 H25 Cl2 O Ti'
_chemical_formula_weight 556.33
_chemical_name_systematic
; 
 ? 
;
_space_group_IT_number 15
_symmetry_cell_setting monoclinic
_symmetry_space_group_name_Hall '-C 2yc'
_symmetry_space_group_name_H-M 'C 1 2/c 1'
_atom_sites_solution_hydrogens geom
_atom_sites_solution_primary direct
_atom_sites_solution_secondary difmap
_audit_creation_method SHELXL-97
_cell_angle_alpha 90.00
_cell_angle_beta 93.952(4)
_cell_angle_gamma 90.00
_cell_formula_units_Z 8
_cell_length_a 21.9397(7)
_cell_length_b 16.9151(6)
_cell_length_c 13.7806(6)
_cell_measurement_temperature 153(2)
_cell_volume 5102.0(3)
_computing_cell_refinement 'IPDS (Stoe, 1999)'
_computing_data_collection 'IPDS (Stoe, 1999)'
_computing_data_reduction 'XRED (Stoe, 1997)'
_computing_molecular_graphics 'Ortep-3 for Windows (Farrugia, 1997)'
_computing_publication_material 'SHELX-97 (Sheldrick, 1997)'
_computing_structure_refinement 'SHELXL-97 (Sheldrick, 1997)'
_computing_structure_solution 'SHELXS-97 (Sheldrick, 1990)'
_diffrn_ambient_temperature 153(2)
_diffrn_measured_fraction_theta_full 0.940
_diffrn_measured_fraction_theta_max 0.940
_diffrn_measurement_device_type 'Stoe IPDS'
_diffrn_radiation_monochromator graphite
_diffrn_radiation_source 'fine-focus sealed tube'
_diffrn_radiation_type MoK\a
_diffrn_radiation_wavelength 0.71073
_diffrn_reflns_av_R_equivalents 0.0479
_diffrn_reflns_av_sigmaI/netI 0.0277
_diffrn_reflns_limit_h_max 25
_diffrn_reflns_limit_h_min -25
_diffrn_reflns_limit_k_max 20
_diffrn_reflns_limit_k_min -20
_diffrn_reflns_limit_l_max 16
_diffrn_reflns_limit_l_min -16
_diffrn_reflns_number 30033
_diffrn_reflns_theta_full 25.98
_diffrn_reflns_theta_max 25.98
_diffrn_reflns_theta_min 2.17
_exptl_absorpt_coefficient_mu 0.571
_exptl_absorpt_correction_T_max 0.7995
_exptl_absorpt_correction_T_min 0.6579
_exptl_absorpt_correction_type none
_exptl_crystal_colour green
_exptl_crystal_density_diffrn 1.449
_exptl_crystal_density_method 'not measured'
_exptl_crystal_description block
_exptl_crystal_F_000 2296
_exptl_crystal_size_max 0.80
_exptl_crystal_size_mid 0.55
_exptl_crystal_size_min 0.41
_refine_diff_density_max 0.431
_refine_diff_density_min -0.292
_refine_diff_density_rms 0.049
_refine_ls_extinction_method none
_refine_ls_goodness_of_fit_ref 0.997
_refine_ls_hydrogen_treatment constr
_refine_ls_matrix_type full
_refine_ls_number_parameters 334
_refine_ls_number_reflns 4692
_refine_ls_number_restraints 0
_refine_ls_restrained_S_all 0.997
_refine_ls_R_factor_all 0.0383
_refine_ls_R_factor_gt 0.0288
_refine_ls_shift/su_max 0.001
_refine_ls_shift/su_mean 0.000
_refine_ls_structure_factor_coef Fsqd
_refine_ls_weighting_details 'calc w=1/[\s^2^(Fo^2^)+(0.0527P)^2^+0.0000P] where P=(Fo^2^+2Fc^2^)/3'
_refine_ls_weighting_scheme calc
_refine_ls_wR_factor_gt 0.0742
_refine_ls_wR_factor_ref 0.0770
_reflns_number_gt 3769
_reflns_number_total 4692
_reflns_threshold_expression >2sigma(I)
_cod_data_source_file om7012293-file001.cif
_cod_data_source_block DCP207
_cod_original_sg_symbol_H-M C2/c
_cod_database_code 4071052

loop_
_symmetry_equiv_pos_as_xyz
'x, y, z'
'-x, y, -z+1/2'
'x+1/2, y+1/2, z'
'-x+1/2, y+1/2, -z+1/2'
'-x, -y, -z'
'x, -y, z-1/2'
'-x+1/2, -y+1/2, -z'
'x+1/2, -y+1/2, z-1/2'

loop_
_atom_site_label
_atom_site_type_symbol
_atom_site_fract_x
_atom_site_fract_y
_atom_site_fract_z
_atom_site_U_iso_or_equiv
_atom_site_adp_type
_atom_site_occupancy
_atom_site_symmetry_multiplicity
_atom_site_calc_flag
_atom_site_refinement_flags
Ti1 Ti 0.531806(13) 0.284298(15) 0.479780(19) 0.01709(9) Uani 1 1 d .
Cl1 Cl 0.56486(2) 0.17442(2) 0.40019(3) 0.02897(11) Uani 1 1 d .
Cl2 Cl 0.57391(3) 0.38775(3) 0.39758(3) 0.04109(14) Uani 1 1 d .
O1 O 0.44875(6) 0.29456(7) 0.40250(8) 0.0279(3) Uani 1 1 d .
C1 C 0.52627(7) 0.35907(8) 0.62511(11) 0.0192(3) Uani 1 1 d .
H1 H 0.5265 0.4152 0.6230 0.023 Uiso 1 1 calc R
C2 C 0.57841(7) 0.30954(9) 0.63267(11) 0.0189(3) Uani 1 1 d .
C3 C 0.55842(7) 0.22866(8) 0.63311(10) 0.0168(3) Uani 1 1 d .
C4 C 0.49250(7) 0.22934(8) 0.61985(10) 0.0149(3) Uani 1 1 d .
C5 C 0.47400(7) 0.31064(8) 0.62119(10) 0.0167(3) Uani 1 1 d .
C6 C 0.64218(8) 0.33005(9) 0.62861(11) 0.0203(3) Uani 1 1 d .
C7 C 0.66089(8) 0.40922(10) 0.61978(12) 0.0270(4) Uani 1 1 d .
H7 H 0.6316 0.4504 0.6222 0.032 Uiso 1 1 calc R
C8 C 0.72074(9) 0.42754(11) 0.60781(13) 0.0317(4) Uani 1 1 d .
H8 H 0.7329 0.4812 0.6027 0.038 Uiso 1 1 calc R
C9 C 0.76382(9) 0.36735(11) 0.60319(13) 0.0323(4) Uani 1 1 d .
H9 H 0.8052 0.3799 0.5935 0.039 Uiso 1 1 calc R
C10 C 0.74632(8) 0.28973(11) 0.61263(12) 0.0281(4) Uani 1 1 d .
H10 H 0.7761 0.2492 0.6093 0.034 Uiso 1 1 calc R
C11 C 0.68592(8) 0.26875(10) 0.62700(11) 0.0215(3) Uani 1 1 d .
C12 C 0.66664(8) 0.18659(10) 0.64599(10) 0.0212(3) Uani 1 1 d .
C13 C 0.71098(8) 0.12710(10) 0.66539(12) 0.0272(4) Uani 1 1 d .
H13 H 0.7528 0.1384 0.6577 0.033 Uiso 1 1 calc R
C14 C 0.69441(9) 0.05280(10) 0.69531(12) 0.0304(4) Uani 1 1 d .
H14 H 0.7248 0.0133 0.7069 0.036 Uiso 1 1 calc R
C15 C 0.63396(9) 0.03535(10) 0.70857(12) 0.0266(4) Uani 1 1 d .
H15 H 0.6230 -0.0152 0.7318 0.032 Uiso 1 1 calc R
C16 C 0.58941(8) 0.09210(9) 0.68782(11) 0.0217(3) Uani 1 1 d .
H16 H 0.5479 0.0802 0.6972 0.026 Uiso 1 1 calc R
C17 C 0.60488(8) 0.16715(9) 0.65306(10) 0.0185(3) Uani 1 1 d .
C18 C 0.44551(7) 0.16906(8) 0.59663(10) 0.0154(3) Uani 1 1 d .
C19 C 0.46014(8) 0.09203(8) 0.56677(11) 0.0188(3) Uani 1 1 d .
H19 H 0.5018 0.0771 0.5648 0.023 Uiso 1 1 calc R
C20 C 0.41488(8) 0.03787(9) 0.54039(12) 0.0228(3) Uani 1 1 d .
H20 H 0.4256 -0.0141 0.5216 0.027 Uiso 1 1 calc R
C21 C 0.35400(8) 0.05883(9) 0.54109(12) 0.0242(4) Uani 1 1 d .
H21 H 0.3230 0.0214 0.5231 0.029 Uiso 1 1 calc R
C22 C 0.33842(8) 0.13445(9) 0.56805(11) 0.0207(3) Uani 1 1 d .
H22 H 0.2965 0.1485 0.5683 0.025 Uiso 1 1 calc R
C23 C 0.38333(7) 0.19116(8) 0.59508(10) 0.0162(3) Uani 1 1 d .
C24 C 0.36529(7) 0.27383(8) 0.61193(10) 0.0165(3) Uani 1 1 d .
C25 C 0.30430(8) 0.29685(9) 0.61616(12) 0.0223(3) Uani 1 1 d .
H25 H 0.2734 0.2574 0.6147 0.027 Uiso 1 1 calc R
C26 C 0.28780(8) 0.37541(10) 0.62240(12) 0.0259(4) Uani 1 1 d .
H26 H 0.2460 0.3896 0.6245 0.031 Uiso 1 1 calc R
C27 C 0.33278(8) 0.43386(10) 0.62556(13) 0.0267(4) Uani 1 1 d .
H27 H 0.3216 0.4880 0.6280 0.032 Uiso 1 1 calc R
C28 C 0.39311(8) 0.41309(9) 0.62508(12) 0.0228(3) Uani 1 1 d .
H28 H 0.4236 0.4531 0.6293 0.027 Uiso 1 1 calc R
C29 C 0.41052(7) 0.33318(8) 0.61838(10) 0.0169(3) Uani 1 1 d .
C30 C 0.41400(9) 0.23064(12) 0.35263(13) 0.0365(5) Uani 1 1 d .
H30A H 0.4023 0.1901 0.3997 0.044 Uiso 1 1 calc R
H30B H 0.4383 0.2051 0.3035 0.044 Uiso 1 1 calc R
C31 C 0.35789(11) 0.27043(18) 0.30454(19) 0.0605(7) Uani 1 1 d .
H31A H 0.3618 0.2761 0.2337 0.073 Uiso 1 1 calc R
H31B H 0.3208 0.2391 0.3148 0.073 Uiso 1 1 calc R
C32 C 0.35419(11) 0.35051(17) 0.35183(17) 0.0565(7) Uani 1 1 d .
H32A H 0.3341 0.3896 0.3067 0.068 Uiso 1 1 calc R
H32B H 0.3318 0.3478 0.4117 0.068 Uiso 1 1 calc R
C33 C 0.42013(10) 0.37043(12) 0.37461(15) 0.0396(5) Uani 1 1 d .
H33A H 0.4384 0.3929 0.3169 0.048 Uiso 1 1 calc R
H33B H 0.4249 0.4089 0.4287 0.048 Uiso 1 1 calc R

loop_
_atom_site_aniso_label
_atom_site_aniso_U_11
_atom_site_aniso_U_22
_atom_site_aniso_U_33
_atom_site_aniso_U_23
_atom_site_aniso_U_13
_atom_site_aniso_U_12
Ti1 0.01522(17) 0.01999(14) 0.01616(14) 0.00211(10) 0.00184(10) 0.00021(10)
Cl1 0.0367(3) 0.0272(2) 0.0242(2) 0.00193(14) 0.01026(17) 0.01009(16)
Cl2 0.0579(4) 0.0327(2) 0.0323(2) 0.00978(17) 0.0006(2) -0.0204(2)
O1 0.0218(7) 0.0371(6) 0.0238(6) -0.0009(5) -0.0049(5) 0.0042(5)
C1 0.0155(9) 0.0191(7) 0.0232(8) -0.0042(6) 0.0026(6) -0.0002(6)
C2 0.0171(9) 0.0231(7) 0.0164(7) -0.0024(6) 0.0003(6) 0.0000(6)
C3 0.0146(9) 0.0221(7) 0.0136(7) -0.0005(5) 0.0008(5) 0.0014(6)
C4 0.0123(8) 0.0188(7) 0.0139(7) 0.0005(5) 0.0031(5) 0.0025(5)
C5 0.0164(9) 0.0177(7) 0.0162(7) -0.0009(5) 0.0021(6) 0.0010(6)
C6 0.0142(9) 0.0295(8) 0.0172(7) -0.0022(6) 0.0002(6) -0.0022(6)
C7 0.0198(10) 0.0321(8) 0.0289(9) -0.0028(7) 0.0004(7) -0.0052(7)
C8 0.0220(11) 0.0399(10) 0.0330(9) -0.0021(7) 0.0007(7) -0.0102(7)
C9 0.0150(10) 0.0521(11) 0.0301(9) 0.0008(8) 0.0024(7) -0.0068(8)
C10 0.0161(10) 0.0469(10) 0.0210(8) -0.0009(7) -0.0008(6) 0.0035(7)
C11 0.0154(9) 0.0351(9) 0.0137(7) -0.0013(6) -0.0013(6) 0.0007(6)
C12 0.0179(10) 0.0328(8) 0.0126(7) -0.0029(6) -0.0012(6) 0.0066(6)
C13 0.0170(10) 0.0405(9) 0.0236(8) -0.0037(7) -0.0016(6) 0.0102(7)
C14 0.0293(12) 0.0346(9) 0.0263(9) -0.0040(7) -0.0044(7) 0.0178(7)
C15 0.0323(12) 0.0268(8) 0.0204(8) -0.0011(6) -0.0006(7) 0.0099(7)
C16 0.0233(10) 0.0263(8) 0.0154(7) -0.0013(6) 0.0001(6) 0.0052(6)
C17 0.0171(9) 0.0256(8) 0.0127(7) -0.0025(5) 0.0008(6) 0.0060(6)
C18 0.0163(9) 0.0169(7) 0.0131(7) 0.0016(5) 0.0024(6) 0.0007(5)
C19 0.0195(9) 0.0191(7) 0.0185(7) -0.0004(5) 0.0056(6) 0.0029(6)
C20 0.0273(11) 0.0175(7) 0.0245(8) -0.0027(6) 0.0075(6) -0.0002(6)
C21 0.0251(10) 0.0208(7) 0.0271(8) -0.0023(6) 0.0035(7) -0.0066(6)
C22 0.0145(9) 0.0237(8) 0.0241(8) -0.0001(6) 0.0034(6) -0.0013(6)
C23 0.0162(9) 0.0177(6) 0.0148(7) 0.0009(5) 0.0026(6) 0.0005(6)
C24 0.0151(9) 0.0196(7) 0.0150(7) 0.0006(5) 0.0026(6) 0.0025(6)
C25 0.0166(9) 0.0245(8) 0.0257(8) -0.0027(6) 0.0020(6) 0.0001(6)
C26 0.0157(10) 0.0307(8) 0.0313(9) -0.0037(7) 0.0021(7) 0.0071(6)
C27 0.0241(11) 0.0211(7) 0.0351(9) -0.0021(6) 0.0038(7) 0.0073(6)
C28 0.0213(10) 0.0173(7) 0.0301(8) -0.0023(6) 0.0031(7) 0.0010(6)
C29 0.0139(9) 0.0198(7) 0.0169(7) -0.0011(5) 0.0020(6) 0.0027(6)
C30 0.0323(12) 0.0563(12) 0.0203(9) -0.0066(8) -0.0034(8) -0.0108(9)
C31 0.0194(13) 0.107(2) 0.0539(14) -0.0127(13) -0.0043(10) -0.0014(12)
C32 0.0344(15) 0.0971(19) 0.0372(12) 0.0000(12) -0.0038(10) 0.0243(13)
C33 0.0369(13) 0.0512(11) 0.0298(10) 0.0039(8) -0.0047(8) 0.0217(9)

loop_
_atom_type_symbol
_atom_type_description
_atom_type_scat_dispersion_real
_atom_type_scat_dispersion_imag
_atom_type_scat_source
C C 0.0033 0.0016 'International Tables Vol C Tables 4.2.6.8 and 6.1.1.4'
H H 0.0000 0.0000 'International Tables Vol C Tables 4.2.6.8 and 6.1.1.4'
Cl Cl 0.1484 0.1585 'International Tables Vol C Tables 4.2.6.8 and 6.1.1.4'
O O 0.0106 0.0060 'International Tables Vol C Tables 4.2.6.8 and 6.1.1.4'
Ti Ti 0.2776 0.4457 'International Tables Vol C Tables 4.2.6.8 and 6.1.1.4'

loop_
_geom_angle_atom_site_label_1
_geom_angle_atom_site_label_2
_geom_angle_atom_site_label_3
_geom_angle
O1 Ti1 Cl1 96.81(4)
O1 Ti1 Cl2 92.99(4)
Cl1 Ti1 Cl2 103.19(2)
O1 Ti1 C2 140.90(5)
Cl1 Ti1 C2 116.65(4)
Cl2 Ti1 C2 98.04(4)
O1 Ti1 C3 131.06(6)
Cl1 Ti1 C3 92.19(4)
Cl2 Ti1 C3 131.37(4)
C2 Ti1 C3 35.85(5)
O1 Ti1 C4 95.53(5)
Cl1 Ti1 C4 102.52(4)
Cl2 Ti1 C4 151.70(4)
C2 Ti1 C4 59.46(5)
C3 Ti1 C4 35.75(6)
O1 Ti1 C1 107.26(5)
Cl1 Ti1 C1 150.11(4)
Cl2 Ti1 C1 93.18(4)
C2 Ti1 C1 35.07(5)
C3 Ti1 C1 58.65(5)
C4 Ti1 C1 58.52(5)
O1 Ti1 C5 84.68(5)
Cl1 Ti1 C5 136.64(4)
Cl2 Ti1 C5 120.05(4)
C2 Ti1 C5 57.37(6)
C3 Ti1 C5 57.67(5)
C4 Ti1 C5 34.75(5)
C1 Ti1 C5 33.94(5)
C30 O1 C33 108.83(14)
C30 O1 Ti1 126.50(11)
C33 O1 Ti1 123.90(11)
C5 C1 C2 108.09(13)
C5 C1 Ti1 75.35(8)
C2 C1 Ti1 70.09(8)
C1 C2 C3 108.57(14)
C1 C2 C6 129.35(14)
C3 C2 C6 121.66(14)
C1 C2 Ti1 74.84(9)
C3 C2 Ti1 73.31(8)
C6 C2 Ti1 112.11(10)
C2 C3 C4 107.16(13)
C2 C3 C17 117.85(14)
C4 C3 C17 134.79(14)
C2 C3 Ti1 70.84(8)
C4 C3 Ti1 72.46(8)
C17 C3 Ti1 125.31(10)
C5 C4 C3 106.71(13)
C5 C4 C18 118.23(14)
C3 C4 C18 134.67(13)
C5 C4 Ti1 75.67(8)
C3 C4 Ti1 71.79(8)
C18 C4 Ti1 112.70(9)
C1 C5 C4 109.15(14)
C1 C5 C29 129.06(13)
C4 C5 C29 121.79(14)
C1 C5 Ti1 70.71(9)
C4 C5 Ti1 69.59(8)
C29 C5 Ti1 125.55(10)
C7 C6 C11 119.59(16)
C7 C6 C2 121.32(15)
C11 C6 C2 118.95(14)
C8 C7 C6 120.86(17)
C7 C8 C9 119.92(17)
C10 C9 C8 119.87(18)
C9 C10 C11 121.89(17)
C10 C11 C6 117.82(15)
C10 C11 C12 123.21(15)
C6 C11 C12 118.88(15)
C17 C12 C13 118.38(16)
C17 C12 C11 121.38(14)
C13 C12 C11 120.04(16)
C14 C13 C12 120.90(18)
C13 C14 C15 120.58(16)
C14 C15 C16 119.62(16)
C15 C16 C17 120.80(17)
C12 C17 C16 119.45(14)
C12 C17 C3 118.78(14)
C16 C17 C3 121.48(15)
C19 C18 C23 118.61(14)
C19 C18 C4 122.30(15)
C23 C18 C4 118.80(12)
C20 C19 C18 121.05(15)
C19 C20 C21 120.36(14)
C22 C21 C20 119.76(15)
C21 C22 C23 121.38(16)
C22 C23 C18 118.78(13)
C22 C23 C24 119.81(14)
C18 C23 C24 121.15(13)
C25 C24 C29 118.04(13)
C25 C24 C23 122.56(14)
C29 C24 C23 119.29(14)
C26 C25 C24 121.74(15)
C25 C26 C27 119.72(16)
C28 C27 C26 119.97(15)
C27 C28 C29 120.83(15)
C28 C29 C24 119.63(15)
C28 C29 C5 121.16(14)
C24 C29 C5 119.19(13)
O1 C30 C31 104.95(17)
C32 C31 C30 106.04(18)
C33 C32 C31 102.29(19)
O1 C33 C32 104.35(18)

loop_
_geom_bond_atom_site_label_1
_geom_bond_atom_site_label_2
_geom_bond_distance
Ti1 O1 2.0536(12)
Ti1 Cl1 2.3006(5)
Ti1 Cl2 2.3115(5)
Ti1 C2 2.3173(15)
Ti1 C3 2.3498(14)
Ti1 C4 2.3587(14)
Ti1 C1 2.3788(15)
Ti1 C5 2.4383(15)
O1 C30 1.466(2)
O1 C33 1.468(2)
C1 C5 1.407(2)
C1 C2 1.416(2)
C2 C3 1.437(2)
C2 C6 1.446(2)
C3 C4 1.445(2)
C3 C17 1.469(2)
C4 C5 1.434(2)
C4 C18 1.469(2)
C5 C29 1.442(2)
C6 C7 1.408(2)
C6 C11 1.414(2)
C7 C8 1.370(3)
C8 C9 1.394(3)
C9 C10 1.377(3)
C10 C11 1.399(3)
C11 C12 1.481(2)
C12 C17 1.404(2)
C12 C13 1.412(2)
C13 C14 1.379(3)
C14 C15 1.383(3)
C15 C16 1.386(2)
C16 C17 1.407(2)
C18 C19 1.410(2)
C18 C23 1.413(2)
C19 C20 1.381(2)
C20 C21 1.383(3)
C21 C22 1.382(2)
C22 C23 1.407(2)
C23 C24 1.476(2)
C24 C25 1.399(2)
C24 C29 1.410(2)
C25 C26 1.381(2)
C26 C27 1.395(3)
C27 C28 1.370(3)
C28 C29 1.409(2)
C30 C31 1.515(3)
C31 C32 1.508(4)
C32 C33 1.497(3)

loop_
_geom_torsion_atom_site_label_1
_geom_torsion_atom_site_label_2
_geom_torsion_atom_site_label_3
_geom_torsion_atom_site_label_4
_geom_torsion
Cl1 Ti1 O1 C30 25.76(14)
Cl2 Ti1 O1 C30 129.44(13)
C2 Ti1 O1 C30 -123.92(14)
C3 Ti1 O1 C30 -73.16(15)
C4 Ti1 O1 C30 -77.59(14)
C1 Ti1 O1 C30 -136.30(13)
C5 Ti1 O1 C30 -110.64(14)
Cl1 Ti1 O1 C33 -143.03(13)
Cl2 Ti1 O1 C33 -39.35(14)
C2 Ti1 O1 C33 67.30(16)
C3 Ti1 O1 C33 118.06(14)
C4 Ti1 O1 C33 113.63(14)
C1 Ti1 O1 C33 54.92(14)
C5 Ti1 O1 C33 80.57(14)
O1 Ti1 C1 C5 50.54(10)
Cl1 Ti1 C1 C5 -91.61(11)
Cl2 Ti1 C1 C5 144.67(8)
C2 Ti1 C1 C5 -115.85(13)
C3 Ti1 C1 C5 -77.49(9)
C4 Ti1 C1 C5 -35.34(8)
O1 Ti1 C1 C2 166.38(9)
Cl1 Ti1 C1 C2 24.24(14)
Cl2 Ti1 C1 C2 -99.49(9)
C3 Ti1 C1 C2 38.35(9)
C4 Ti1 C1 C2 80.51(9)
C5 Ti1 C1 C2 115.85(13)
C5 C1 C2 C3 0.23(17)
Ti1 C1 C2 C3 -66.11(10)
C5 C1 C2 C6 172.73(15)
Ti1 C1 C2 C6 106.39(16)
C5 C1 C2 Ti1 66.34(10)
O1 Ti1 C2 C1 -20.88(13)
Cl1 Ti1 C2 C1 -166.77(8)
Cl2 Ti1 C2 C1 84.04(9)
C3 Ti1 C2 C1 -115.19(13)
C4 Ti1 C2 C1 -77.60(9)
C5 Ti1 C2 C1 -36.63(9)
O1 Ti1 C2 C3 94.31(11)
Cl1 Ti1 C2 C3 -51.57(10)
Cl2 Ti1 C2 C3 -160.77(9)
C4 Ti1 C2 C3 37.59(9)
C1 Ti1 C2 C3 115.19(13)
C5 Ti1 C2 C3 78.56(10)
O1 Ti1 C2 C6 -147.68(10)
Cl1 Ti1 C2 C6 66.44(11)
Cl2 Ti1 C2 C6 -42.75(11)
C3 Ti1 C2 C6 118.01(15)
C4 Ti1 C2 C6 155.61(13)
C1 Ti1 C2 C6 -126.79(15)
C5 Ti1 C2 C6 -163.42(13)
C1 C2 C3 C4 3.30(16)
C6 C2 C3 C4 -169.89(13)
Ti1 C2 C3 C4 -63.82(10)
C1 C2 C3 C17 -172.31(13)
C6 C2 C3 C17 14.5(2)
Ti1 C2 C3 C17 120.57(13)
C1 C2 C3 Ti1 67.12(10)
C6 C2 C3 Ti1 -106.07(14)
O1 Ti1 C3 C2 -123.49(9)
Cl1 Ti1 C3 C2 135.52(9)
Cl2 Ti1 C3 C2 25.76(11)
C4 Ti1 C3 C2 -115.93(12)
C1 Ti1 C3 C2 -37.50(9)
C5 Ti1 C3 C2 -77.67(10)
O1 Ti1 C3 C4 -7.56(11)
Cl1 Ti1 C3 C4 -108.55(8)
Cl2 Ti1 C3 C4 141.69(7)
C2 Ti1 C3 C4 115.93(12)
C1 Ti1 C3 C4 78.44(9)
C5 Ti1 C3 C4 38.26(8)
O1 Ti1 C3 C17 125.41(13)
Cl1 Ti1 C3 C17 24.42(13)
Cl2 Ti1 C3 C17 -85.33(13)
C2 Ti1 C3 C17 -111.09(17)
C4 Ti1 C3 C17 132.97(17)
C1 Ti1 C3 C17 -148.59(15)
C5 Ti1 C3 C17 171.23(15)
C2 C3 C4 C5 -5.47(16)
C17 C3 C4 C5 169.05(15)
Ti1 C3 C4 C5 -68.23(10)
C2 C3 C4 C18 166.99(15)
C17 C3 C4 C18 -18.5(3)
Ti1 C3 C4 C18 104.24(17)
C2 C3 C4 Ti1 62.76(10)
C17 C3 C4 Ti1 -122.72(17)
O1 Ti1 C4 C5 -72.36(9)
Cl1 Ti1 C4 C5 -170.61(8)
Cl2 Ti1 C4 C5 34.52(14)
C2 Ti1 C4 C5 75.66(9)
C3 Ti1 C4 C5 113.36(12)
C1 Ti1 C4 C5 34.52(9)
O1 Ti1 C4 C3 174.28(8)
Cl1 Ti1 C4 C3 76.03(8)
Cl2 Ti1 C4 C3 -78.84(12)
C2 Ti1 C4 C3 -37.70(8)
C1 Ti1 C4 C3 -78.85(9)
C5 Ti1 C4 C3 -113.36(12)
O1 Ti1 C4 C18 42.63(11)
Cl1 Ti1 C4 C18 -55.63(11)
Cl2 Ti1 C4 C18 149.51(8)
C2 Ti1 C4 C18 -169.35(12)
C3 Ti1 C4 C18 -131.65(14)
C1 Ti1 C4 C18 149.50(13)
C5 Ti1 C4 C18 114.98(14)
C2 C1 C5 C4 -3.74(17)
Ti1 C1 C5 C4 59.16(10)
C2 C1 C5 C29 176.49(14)
Ti1 C1 C5 C29 -120.62(15)
C2 C1 C5 Ti1 -62.90(10)
C3 C4 C5 C1 5.73(16)
C18 C4 C5 C1 -168.19(13)
Ti1 C4 C5 C1 -59.84(10)
C3 C4 C5 C29 -174.47(13)
C18 C4 C5 C29 11.6(2)
Ti1 C4 C5 C29 119.95(13)
C3 C4 C5 Ti1 65.57(10)
C18 C4 C5 Ti1 -108.35(12)
O1 Ti1 C5 C1 -132.23(9)
Cl1 Ti1 C5 C1 133.48(8)
Cl2 Ti1 C5 C1 -41.85(10)
C2 Ti1 C5 C1 37.87(9)
C3 Ti1 C5 C1 80.67(9)
C4 Ti1 C5 C1 120.07(13)
O1 Ti1 C5 C4 107.70(9)
Cl1 Ti1 C5 C4 13.41(11)
Cl2 Ti1 C5 C4 -161.91(8)
C2 Ti1 C5 C4 -82.19(10)
C3 Ti1 C5 C4 -39.40(9)
C1 Ti1 C5 C4 -120.07(13)
O1 Ti1 C5 C29 -7.45(12)
Cl1 Ti1 C5 C29 -101.74(12)
Cl2 Ti1 C5 C29 82.93(12)
C2 Ti1 C5 C29 162.65(14)
C3 Ti1 C5 C29 -154.55(14)
C4 Ti1 C5 C29 -115.15(16)
C1 Ti1 C5 C29 124.78(16)
C1 C2 C6 C7 2.8(2)
C3 C2 C6 C7 174.47(14)
Ti1 C2 C6 C7 91.00(15)
C1 C2 C6 C11 -172.92(15)
C3 C2 C6 C11 -1.3(2)
Ti1 C2 C6 C11 -84.75(15)
C11 C6 C7 C8 1.2(2)
C2 C6 C7 C8 -174.49(15)
C6 C7 C8 C9 0.7(3)
C7 C8 C9 C10 -1.3(3)
C8 C9 C10 C11 -0.1(3)
C9 C10 C11 C6 1.9(2)
C9 C10 C11 C12 -174.49(15)
C7 C6 C11 C10 -2.5(2)
C2 C6 C11 C10 173.32(14)
C7 C6 C11 C12 174.09(14)
C2 C6 C11 C12 -10.1(2)
C10 C11 C12 C17 -175.35(15)
C6 C11 C12 C17 8.2(2)
C10 C11 C12 C13 9.9(2)
C6 C11 C12 C13 -166.51(14)
C17 C12 C13 C14 -3.2(2)
C11 C12 C13 C14 171.69(15)
C12 C13 C14 C15 -1.1(2)
C13 C14 C15 C16 2.6(2)
C14 C15 C16 C17 0.2(2)
C13 C12 C17 C16 6.0(2)
C11 C12 C17 C16 -168.87(13)
C13 C12 C17 C3 179.94(13)
C11 C12 C17 C3 5.1(2)
C15 C16 C17 C12 -4.6(2)
C15 C16 C17 C3 -178.39(14)
C2 C3 C17 C12 -16.1(2)
C4 C3 C17 C12 169.79(15)
Ti1 C3 C17 C12 69.25(17)
C2 C3 C17 C16 157.72(14)
C4 C3 C17 C16 -16.4(3)
Ti1 C3 C17 C16 -116.91(14)
C5 C4 C18 C19 161.75(13)
C3 C4 C18 C19 -10.1(2)
Ti1 C4 C18 C19 76.34(15)
C5 C4 C18 C23 -12.0(2)
C3 C4 C18 C23 176.18(15)
Ti1 C4 C18 C23 -97.42(13)
C23 C18 C19 C20 -2.7(2)
C4 C18 C19 C20 -176.49(14)
C18 C19 C20 C21 1.2(2)
C19 C20 C21 C22 0.2(2)
C20 C21 C22 C23 0.0(2)
C21 C22 C23 C18 -1.5(2)
C21 C22 C23 C24 172.63(14)
C19 C18 C23 C22 2.8(2)
C4 C18 C23 C22 176.82(13)
C19 C18 C23 C24 -171.24(13)
C4 C18 C23 C24 2.8(2)
C22 C23 C24 C25 9.6(2)
C18 C23 C24 C25 -176.42(14)
C22 C23 C24 C29 -166.53(14)
C18 C23 C24 C29 7.5(2)
C29 C24 C25 C26 2.6(2)
C23 C24 C25 C26 -173.51(15)
C24 C25 C26 C27 -0.6(3)
C25 C26 C27 C28 -1.7(3)
C26 C27 C28 C29 2.0(3)
C27 C28 C29 C24 0.1(2)
C27 C28 C29 C5 -177.85(15)
C25 C24 C29 C28 -2.4(2)
C23 C24 C29 C28 173.92(14)
C25 C24 C29 C5 175.62(14)
C23 C24 C29 C5 -8.1(2)
C1 C5 C29 C28 -3.7(2)
C4 C5 C29 C28 176.51(14)
Ti1 C5 C29 C28 -97.01(16)
C1 C5 C29 C24 178.30(14)
C4 C5 C29 C24 -1.4(2)
Ti1 C5 C29 C24 85.04(16)
C33 O1 C30 C31 -7.8(2)
Ti1 O1 C30 C31 -177.98(14)
O1 C30 C31 C32 -15.6(2)
C30 C31 C32 C33 32.2(3)
C30 O1 C33 C32 28.3(2)
Ti1 O1 C33 C32 -161.24(13)
C31 C32 C33 O1 -36.6(2)
